data_1555371
loop_
_publ_author_name
'Osborne, Charlotte A.'
'Endean, Thomas B. D.'
'Jarvo, Elizabeth R.'

_publ_section_title
;
 Silver-Catalyzed Enantioselective Propargylation Reactions of
 N-Sulfonylketimines.
;
_journal_issue 21
_journal_name_full 'Organic letters'
_journal_page_first 5340
_journal_page_last 5343
_journal_paper_doi 10.1021/acs.orglett.5b02692
_journal_volume 17
_journal_year 2015
_chemical_absolute_configuration ad
_chemical_formula_sum 'C14 H11 N O2 S2'
_chemical_formula_weight 289.36
_space_group_crystal_system orthorhombic
_space_group_IT_number 19
_space_group_name_Hall 'P 2ac 2ab'
_space_group_name_H-M_alt 'P 21 21 21'
_atom_sites_solution_hydrogens mixed
_atom_sites_solution_primary direct
_atom_sites_solution_secondary difmap
_audit_creation_method SHELXL-2014/7
_cell_angle_alpha 90
_cell_angle_beta 90
_cell_angle_gamma 90
_cell_formula_units_Z 4
_cell_length_a 7.5169(3)
_cell_length_b 10.5263(5)
_cell_length_c 16.5993(8)
_cell_measurement_reflns_used 9993
_cell_measurement_temperature 88(2)
_cell_measurement_theta_max 28.94
_cell_measurement_theta_min 2.29
_cell_volume 1313.42(10)
_computing_cell_refinement 'Bruker SAINT 8.34a, 2013'
_computing_data_collection 'Bruker APEX2 2014.11-0, 2014'
_computing_data_reduction 'Bruker SAINT 8.34a, 2013'
_computing_molecular_graphics 'Bruker SHELXTL'
_computing_publication_material 'Bruker SHELXTL'
_computing_structure_refinement 'SHELXL-2014/7 (Sheldrick, 2014)'
_computing_structure_solution 'Bruker SHELXTL 2013/1'
_diffrn_ambient_temperature 88(2)
_diffrn_measured_fraction_theta_full 0.999
_diffrn_measured_fraction_theta_max 0.964
_diffrn_measurement_device_type 'Bruker SMART APEX II CCD'
_diffrn_measurement_method '\f and \w scans'
_diffrn_radiation_type MoK\a
_diffrn_radiation_wavelength 0.71073
_diffrn_reflns_av_R_equivalents 0.0221
_diffrn_reflns_av_unetI/netI 0.0172
_diffrn_reflns_Laue_measured_fraction_full 0.999
_diffrn_reflns_Laue_measured_fraction_max 0.964
_diffrn_reflns_limit_h_max 10
_diffrn_reflns_limit_h_min -9
_diffrn_reflns_limit_k_max 14
_diffrn_reflns_limit_k_min -14
_diffrn_reflns_limit_l_max 22
_diffrn_reflns_limit_l_min -22
_diffrn_reflns_number 16368
_diffrn_reflns_point_group_measured_fraction_full 1.000
_diffrn_reflns_point_group_measured_fraction_max 0.945
_diffrn_reflns_theta_full 25.500
_diffrn_reflns_theta_max 29.140
_diffrn_reflns_theta_min 2.291
_diffrn_source 'fine-focus sealed tube'
_exptl_absorpt_coefficient_mu 0.401
_exptl_absorpt_correction_T_max 0.9277
_exptl_absorpt_correction_T_min 0.8316
_exptl_absorpt_correction_type numerical
_exptl_absorpt_process_details 'Bruker SADABS 2014/5'
_exptl_crystal_colour colorless
_exptl_crystal_density_diffrn 1.463
_exptl_crystal_density_meas ?
_exptl_crystal_density_method not_measured
_exptl_crystal_description irregular
_exptl_crystal_F_000 600
_exptl_crystal_size_max 0.573
_exptl_crystal_size_mid 0.369
_exptl_crystal_size_min 0.266
_refine_diff_density_max 0.529
_refine_diff_density_min -0.343
_refine_diff_density_rms 0.056
_refine_ls_abs_structure_details
; 
 Flack x determined using 1325 quotients [(I+)-(I-)]/[(I+)+(I-)] 
 (Parsons, Flack and Wagner, Acta Cryst. B69 (2013) 249-259). 
;
_refine_ls_abs_structure_Flack 0.040(17)
_refine_ls_extinction_method none
_refine_ls_goodness_of_fit_ref 1.076
_refine_ls_hydrogen_treatment mixed
_refine_ls_matrix_type full
_refine_ls_number_parameters 180
_refine_ls_number_reflns 3338
_refine_ls_number_restraints 0
_refine_ls_restrained_S_all 1.076
_refine_ls_R_factor_all 0.0283
_refine_ls_R_factor_gt 0.0275
_refine_ls_shift/su_max 0.000
_refine_ls_shift/su_mean 0.000
_refine_ls_structure_factor_coef Fsqd
_refine_ls_weighting_details 'w=1/[\s^2^(Fo^2^)+(0.0474P)^2^+0.3763P] where P=(Fo^2^+2Fc^2^)/3'
_refine_ls_weighting_scheme calc
_refine_ls_wR_factor_gt 0.0754
_refine_ls_wR_factor_ref 0.0762
_reflns_Friedel_coverage 0.703
_reflns_Friedel_fraction_full 1.000
_reflns_Friedel_fraction_max 0.920
_reflns_number_gt 3263
_reflns_number_total 3338
_reflns_threshold_expression 'I > 2\s(I)'
_cod_data_source_file ol5b02692_si_005.cif
_cod_data_source_block erj24
_cod_depositor_comments
;
The following automatic conversions were performed:

data item '_exptl_crystal_density_meas' value 'not_measured' was
changed to '?' -- the value is perceived as not measured.

Automatic conversion script
Id: cif_fix_values 6909 2019-04-08 15:41:33Z antanas 
;
_cod_database_code 1555371
_shelx_shelxl_version_number 2014/7
_shelx_space_group_comment
; 
The symmetry employed for this shelxl refinement is uniquely defined 
by the following loop, which should always be used as a source of 
symmetry information in preference to the above space-group names. 
They are only intended as comments. 
;
_shelx_estimated_absorpt_t_min 0.803
_shelx_estimated_absorpt_t_max 0.901

loop_
_space_group_symop_operation_xyz
'x, y, z'
'-x+1/2, -y, z+1/2'
'-x, y+1/2, -z+1/2'
'x+1/2, -y+1/2, -z'

loop_
_atom_site_label
_atom_site_type_symbol
_atom_site_fract_x
_atom_site_fract_y
_atom_site_fract_z
_atom_site_U_iso_or_equiv
_atom_site_adp_type
_atom_site_occupancy
_atom_site_site_symmetry_order
_atom_site_calc_flag
_atom_site_refinement_flags_posn
_atom_site_refinement_flags_adp
_atom_site_refinement_flags_occupancy
S1 S 0.30228(7) 0.23956(4) 0.10849(3) 0.01443(12) Uani 1 1 d . . .
S2 S 0.29030(8) 0.61555(5) 0.03015(3) 0.01448(13) Uani 0.8438 1 d . . P
O1 O 0.1668(2) 0.21279(17) 0.04965(10) 0.0253(4) Uani 1 1 d . . .
O2 O 0.4157(2) 0.13382(14) 0.13021(10) 0.0232(3) Uani 1 1 d . . .
N1 N 0.4166(2) 0.36580(16) 0.08269(10) 0.0150(3) Uani 1 1 d . . .
H1 H 0.498(4) 0.344(3) 0.059(2) 0.034(9) Uiso 1 1 d . . .
C1 C 0.2139(3) 0.31193(18) 0.19431(11) 0.0143(3) Uani 1 1 d . . .
C2 C 0.0841(3) 0.2609(2) 0.24482(13) 0.0202(4) Uani 1 1 d . . .
H2B H 0.0321 0.1803 0.2344 0.024 Uiso 1 1 calc R U .
C3 C 0.0343(3) 0.3334(2) 0.31120(14) 0.0232(5) Uani 1 1 d . . .
H3A H -0.0542 0.3022 0.3470 0.028 Uiso 1 1 calc R U .
C4 C 0.1123(3) 0.4508(2) 0.32572(12) 0.0210(4) Uani 1 1 d . . .
H4A H 0.0754 0.4991 0.3711 0.025 Uiso 1 1 calc R U .
C5 C 0.2439(3) 0.4994(2) 0.27495(12) 0.0167(4) Uani 1 1 d . . .
H5A H 0.2977 0.5793 0.2858 0.020 Uiso 1 1 calc R U .
C6 C 0.2945(3) 0.42795(17) 0.20792(11) 0.0129(3) Uani 1 1 d . . .
C7 C 0.4410(3) 0.46021(18) 0.14803(11) 0.0120(4) Uani 1 1 d . . .
C8 C 0.6241(3) 0.4446(2) 0.19076(12) 0.0151(4) Uani 1 1 d . . .
H8A H 0.6368 0.5112 0.2325 0.018 Uiso 1 1 calc R U .
H8B H 0.6283 0.3610 0.2180 0.018 Uiso 1 1 calc R U .
C9 C 0.7722(3) 0.4540(2) 0.13416(13) 0.0180(4) Uani 1 1 d . . .
C10 C 0.8858(3) 0.4545(2) 0.08448(15) 0.0236(5) Uani 1 1 d . . .
H10 H 0.973(5) 0.459(4) 0.051(2) 0.055(11) Uiso 1 1 d . . .
C11 C 0.4195(2) 0.59191(18) 0.11277(11) 0.0125(4) Uani 1 1 d . . .
C12 C 0.4882(2) 0.71203(15) 0.14560(10) 0.0228(3) Uani 1.4167 1 d . . P
H12A H 0.5610 0.7216 0.1920 0.027 Uiso 1 1 calc R U .
C13 C 0.4238(3) 0.8128(2) 0.09402(14) 0.0208(4) Uani 1 1 d . . .
H13A H 0.4530 0.8995 0.1027 0.025 Uiso 1 1 calc R U .
C14 C 0.3182(3) 0.7740(2) 0.03196(13) 0.0215(4) Uani 1 1 d . . .
H14A H 0.2661 0.8303 -0.0061 0.026 Uiso 1 1 calc R U .

loop_
_atom_site_aniso_label
_atom_site_aniso_U_11
_atom_site_aniso_U_22
_atom_site_aniso_U_33
_atom_site_aniso_U_23
_atom_site_aniso_U_13
_atom_site_aniso_U_12
S1 0.0153(2) 0.0116(2) 0.0164(2) -0.00142(15) -0.00243(17) -0.00013(17)
S2 0.0198(3) 0.0114(2) 0.0122(2) 0.00308(18) -0.0052(2) -0.0024(2)
O1 0.0211(8) 0.0306(9) 0.0242(8) -0.0090(7) -0.0066(6) -0.0022(7)
O2 0.0253(8) 0.0137(7) 0.0307(8) 0.0023(6) 0.0003(7) 0.0044(6)
N1 0.0185(8) 0.0121(8) 0.0143(8) -0.0022(6) 0.0032(6) -0.0013(6)
C1 0.0127(8) 0.0149(8) 0.0151(8) 0.0020(7) -0.0011(7) 0.0016(7)
C2 0.0147(9) 0.0229(10) 0.0230(10) 0.0069(9) -0.0014(7) -0.0036(8)
C3 0.0166(10) 0.0320(11) 0.0210(10) 0.0106(9) 0.0038(8) 0.0009(9)
C4 0.0199(10) 0.0301(11) 0.0130(9) 0.0026(8) 0.0028(8) 0.0070(9)
C5 0.0171(9) 0.0186(9) 0.0143(8) 0.0003(7) -0.0004(7) 0.0027(7)
C6 0.0113(8) 0.0151(8) 0.0123(8) 0.0028(6) -0.0015(7) 0.0024(7)
C7 0.0130(9) 0.0110(8) 0.0119(8) -0.0005(7) 0.0006(7) -0.0001(7)
C8 0.0130(8) 0.0165(9) 0.0159(9) 0.0026(7) -0.0014(7) 0.0010(7)
C9 0.0147(9) 0.0173(9) 0.0221(9) 0.0047(7) -0.0046(8) 0.0014(8)
C10 0.0153(10) 0.0267(11) 0.0287(11) 0.0067(9) 0.0018(9) 0.0022(9)
C11 0.0113(8) 0.0134(9) 0.0128(8) 0.0015(7) 0.0008(7) 0.0014(7)
C12 0.0206(7) 0.0239(8) 0.0240(7) 0.0066(6) 0.0008(6) 0.0022(6)
C13 0.0215(10) 0.0130(9) 0.0279(11) -0.0024(8) 0.0079(8) -0.0006(8)
C14 0.0200(10) 0.0218(10) 0.0225(9) 0.0105(8) 0.0029(8) 0.0015(8)

loop_
_atom_type_symbol
_atom_type_description
_atom_type_scat_dispersion_real
_atom_type_scat_dispersion_imag
_atom_type_scat_source
C C 0.0033 0.0016 'International Tables Vol C Tables 4.2.6.8 and 6.1.1.4'
H H 0.0000 0.0000 'International Tables Vol C Tables 4.2.6.8 and 6.1.1.4'
N N 0.0061 0.0033 'International Tables Vol C Tables 4.2.6.8 and 6.1.1.4'
O O 0.0106 0.0060 'International Tables Vol C Tables 4.2.6.8 and 6.1.1.4'
S S 0.1246 0.1234 'International Tables Vol C Tables 4.2.6.8 and 6.1.1.4'

loop_
_geom_angle_atom_site_label_1
_geom_angle_atom_site_label_2
_geom_angle_atom_site_label_3
_geom_angle
O1 S1 O2 115.80(10)
O1 S1 N1 110.63(10)
O2 S1 N1 112.31(10)
O1 S1 C1 111.70(10)
O2 S1 C1 110.87(9)
N1 S1 C1 93.38(9)
C14 S2 C11 93.42(10)
C7 N1 S1 114.66(13)
C6 C1 C2 123.30(19)
C6 C1 S1 110.61(14)
C2 C1 S1 126.07(16)
C3 C2 C1 117.0(2)
C4 C3 C2 120.8(2)
C3 C4 C5 121.4(2)
C6 C5 C4 118.5(2)
C1 C6 C5 119.15(18)
C1 C6 C7 114.06(16)
C5 C6 C7 126.69(18)
N1 C7 C11 108.54(15)
N1 C7 C6 103.80(15)
C11 C7 C6 112.32(15)
N1 C7 C8 111.86(16)
C11 C7 C8 111.52(16)
C6 C7 C8 108.58(15)
C9 C8 C7 111.95(16)
C10 C9 C8 174.7(2)
C12 C11 C7 127.37(16)
C12 C11 S2 111.95(13)
C7 C11 S2 120.48(14)
C13 C12 C11 107.10(15)
C14 C13 C12 114.98(18)
C13 C14 S2 112.53(16)

loop_
_geom_bond_atom_site_label_1
_geom_bond_atom_site_label_2
_geom_bond_distance
S1 O1 1.4387(15)
S1 O2 1.4478(16)
S1 N1 1.6393(18)
S1 C1 1.747(2)
S2 C14 1.682(2)
S2 C11 1.6990(19)
N1 C7 1.482(2)
C1 C6 1.382(3)
C1 C2 1.394(3)
C2 C3 1.392(3)
C3 C4 1.389(3)
C4 C5 1.396(3)
C5 C6 1.396(3)
C6 C7 1.522(3)
C7 C11 1.513(3)
C7 C8 1.557(3)
C8 C9 1.460(3)
C9 C10 1.187(3)
C11 C12 1.470(2)
C12 C13 1.447(3)
C13 C14 1.363(3)

loop_
_geom_hbond_atom_site_label_D
_geom_hbond_atom_site_label_H
_geom_hbond_atom_site_label_A
_geom_hbond_distance_DH
_geom_hbond_distance_HA
_geom_hbond_distance_DA
_geom_hbond_angle_DHA
_geom_hbond_site_symmetry_A
N1 H1 O1 0.76(3) 2.28(3) 3.008(2) 159(3) 4
C8 H8A O2 0.99 2.65 3.590(3) 158.9 3_655
C13 H13A O2 0.95 2.52 3.432(3) 160.2 1_565
